data_2003459
loop_
_publ_author_name
'Kivek\"as, R.'
'Pajunen, A.'
'Colacio, E.'
'Dominquez-Vera, J. M.'
'Romerosa, A.'

_publ_section_title
;
 Heptahydrated Monosodium Salt of 6-Amino-5-(2-carboxyphenyl)azouracil
;
_journal_issue 5
_journal_name_full 'Acta Crystallographica Section C'
_journal_page_first 939
_journal_page_last 942
_journal_paper_doi 10.1107/S0108270194012539
_journal_volume 51
_journal_year 1995
_chemical_compound_source
;
The title compound was obtained as follows:
 [Cu(\m-HL)Cu(H~2~O)~2~(CH~3~CH~2~OH)](ClO~4~)~3~ (1 mmol), prepared as
reported previously (Colacio et al., 1994) and suspended in an
ethanol/water mixture (5:1), was treated while
stirring with solid Na~2~CO~3~
(0.5 mmol). After 15 min a clear orange solution was obtained, which,
kept at ambient temperature, yielded orange crystals. These were
collected by filtration and air-dried.
;
_chemical_formula_moiety 'C11 H22 N5 Na1 O11'
_chemical_formula_structural 'Na C11 H8 N5 O4 (H2 0)7'
_chemical_formula_sum 'C11 H22 N5 Na O11'
_chemical_formula_weight 423.33
_chemical_name_systematic ' Sodium 6-Amino-5-(2-carboxyphenyl)azouracil Heptahydrate'
_space_group_IT_number 14
_symmetry_cell_setting monoclinic
_symmetry_space_group_name_Hall '-P 2ybc'
_symmetry_space_group_name_H-M 'P 1 21/c 1'
_cell_angle_alpha 90.
_cell_angle_beta 90.61(5)
_cell_angle_gamma 90.
_cell_formula_units_Z 4
_cell_length_a 6.646(3)
_cell_length_b 20.599(6)
_cell_length_c 13.458(5)
_cell_measurement_reflns_used 25
_cell_measurement_temperature 213(2)
_cell_measurement_theta_max 25
_cell_measurement_theta_min 20
_cell_volume 1842.3(12)
_computing_cell_refinement
; MSC/AFC Diffractometer Control Software
 (Molecular Structure Corporation, 1993a)
;
_computing_data_collection
; MSC/AFC Diffractometer Control Software
 (Molecular Structure Corporation, 1993a)
;
_computing_data_reduction ' TEXSAN PROCESS (Molecular Structure Corporation, 1993b)'
_computing_molecular_graphics 'XTAL ORTEP'
_computing_publication_material 'XTAL BONDLA CIFIO'
_computing_structure_refinement ' XTAL CRYLSQ (Hall, Flack & Stewart, 1992)'
_computing_structure_solution 'SHELXS86 (Sheldrick, 1985)'
_diffrn_ambient_temperature 213(2)
_diffrn_measurement_device 'Rigaku AFC-7S'
_diffrn_measurement_method 2\q/\w
_diffrn_radiation_monochromator graphite
_diffrn_radiation_source Xray_tube
_diffrn_radiation_type MoK\a
_diffrn_radiation_wavelength 0.71073
_diffrn_reflns_av_R_equivalents 0.034
_diffrn_reflns_av_sigmaI/netI 0.213
_diffrn_reflns_limit_h_max 7
_diffrn_reflns_limit_h_min 0
_diffrn_reflns_limit_k_max 24
_diffrn_reflns_limit_k_min 0
_diffrn_reflns_limit_l_max 16
_diffrn_reflns_limit_l_min -15
_diffrn_reflns_number 3228
_diffrn_reflns_theta_max 24.99
_diffrn_reflns_theta_min 3.03
_diffrn_standards_decay_% 1
_diffrn_standards_interval_count 200
_diffrn_standards_number 3
_exptl_absorpt_coefficient_mu 0.15
_exptl_absorpt_correction_T_max 1.00
_exptl_absorpt_correction_T_min 0.938
_exptl_absorpt_correction_type empirical
_exptl_crystal_colour orange
_exptl_crystal_density_diffrn 1.526
_exptl_crystal_description plate
_exptl_crystal_F_000 888
_exptl_crystal_size_max 0.30
_exptl_crystal_size_mid 0.25
_exptl_crystal_size_min 0.40
_refine_diff_density_max .56
_refine_diff_density_min -.466
_refine_ls_abs_structure_details none
_refine_ls_abs_structure_Flack 0
_refine_ls_extinction_method none
_refine_ls_goodness_of_fit_all 1.421
_refine_ls_goodness_of_fit_obs 1.421
_refine_ls_hydrogen_treatment refxyz
_refine_ls_matrix_type atomblock
_refine_ls_number_constraints 0
_refine_ls_number_parameters 320
_refine_ls_number_reflns 1885
_refine_ls_number_restraints 2
_refine_ls_R_factor_all .081
_refine_ls_R_factor_obs .081
_refine_ls_shift/esd_max .27
_refine_ls_shift/esd_mean .031
_refine_ls_structure_factor_coef F
_refine_ls_weighting_scheme sigma
_refine_ls_wR_factor_all .061
_refine_ls_wR_factor_obs .061
_reflns_limit_h_max 7
_reflns_limit_h_min 0
_reflns_limit_k_max 24
_reflns_limit_k_min 0
_reflns_limit_l_max 15
_reflns_limit_l_min -15
_reflns_number_observed 1885
_reflns_number_total 1885
_reflns_observed_criterion refl_observed_if_F_>_4.0_sigma(F)
_cod_data_source_file hu1133.cif
_cod_data_source_block T1
_cod_original_cell_volume 1842.0(10)
_cod_original_sg_symbol_H-M 'P 21/c'
_cod_original_formula_sum 'C11 H22 N5 Na1 O11'
_cod_database_code 2003459

loop_
_symmetry_equiv_pos_as_xyz
+x,+y,+z
+x,1/2-y,1/2+z
-x,-y,-z
-x,1/2+y,1/2-z

loop_
_atom_site_aniso_label
_atom_site_aniso_U_11
_atom_site_aniso_U_12
_atom_site_aniso_U_13
_atom_site_aniso_U_22
_atom_site_aniso_U_23
_atom_site_aniso_U_33
Na1 .022(1) .000(1) -.003(1) .026(1) -.001(1) .020(1)
N1 .024(3) .000(3) .004(2) .022(3) -.002(2) .018(3)
O2 .037(3) .001(2) .001(2) .019(3) -.001(2) .031(3)
C2 .015(4) -.006(3) -.001(3) .023(4) .001(3) .020(3)
N3 .026(3) -.003(2) -.006(2) .015(3) -.005(2) .011(3)
O4 .039(3) -.003(2) .004(2) .022(3) .001(2) .013(2)
C4 .011(4) .001(3) -.002(3) .024(4) -.002(3) .018(3)
C5 .009(3) .004(3) -.000(3) .028(4) .001(3) .017(3)
N6 .033(4) -.002(3) .007(2) .019(3) -.003(2) .011(3)
C6 .007(3) -.004(3) -.004(3) .026(4) -.004(3) .017(3)
N7 .013(3) -.000(2) .001(2) .016(3) .001(2) .016(3)
N8 .023(3) .000(3) -.003(2) .016(3) -.005(2) .011(3)
C9 .007(3) .000(3) .004(3) .021(4) -.004(3) .021(3)
C10 .012(4) .003(3) -.001(3) .030(4) .002(3) .014(3)
C11 .011(3) .003(3) .003(3) .021(4) .003(3) .026(4)
C12 .019(4) .004(3) -.005(3) .013(4) -.003(3) .041(4)
C13 .022(4) .001(3) -.009(3) .026(4) -.008(3) .016(3)
C14 .016(4) -.001(3) .002(3) .024(4) .000(3) .019(3)
C15 .012(4) .005(3) -.001(3) .028(4) .001(3) .028(4)
O16 .035(3) .003(2) .005(2) .017(2) -.002(2) .020(2)
O17 .036(3) .001(2) .003(2) .025(3) .002(2) .019(2)
O18 .040(3) -.001(2) -.001(2) .025(3) .003(2) .022(3)
O19 .042(3) .002(2) .002(2) .023(3) -.003(2) .026(3)
O20 .037(3) -.005(2) -.011(2) .022(3) -.009(2) .033(3)
O21 .031(3) -.003(2) .010(2) .027(3) .009(2) .031(3)
O22 .026(3) .004(2) -.000(2) .026(3) .010(2) .022(2)
O23 .033(3) .002(2) -.000(2) .024(3) .002(2) .041(3)
O24 .040(3) -.006(3) .005(2) .037(3) -.011(2) .025(3)

loop_
_atom_site_label
_atom_site_fract_x
_atom_site_fract_y
_atom_site_fract_z
_atom_site_U_iso_or_equiv
_atom_site_thermal_displace_type
Na1 .7469(4) .4810(1) .9506(2) .023(1) Uani
N1 .2737(8) .6882(2) .3903(4) .021(3) Uani
O2 .2877(7) .7817(2) .4765(3) .029(3) Uani
C2 .2839(9) .7210(3) .4765(4) .019(4) Uani
N3 .2943(7) .6897(2) .5667(3) .017(3) Uani
O4 .2820(7) .5983(2) .6608(3) .025(3) Uani
C4 .2812(9) .6239(3) .5774(4) .018(4) Uani
C5 .2692(9) .5868(3) .4854(4) .018(3) Uani
N6 .2586(8) .5916(2) .3084(3) .021(3) Uani
C6 .2670(8) .6240(3) .3930(4) .017(4) Uani
N7 .2552(7) .5238(2) .4773(3) .015(3) Uani
N8 .2507(7) .4861(2) .5546(3) .017(3) Uani
C9 .2343(8) .4179(3) .5424(4) .016(3) Uani
C10 .2286(9) .3769(3) .6248(4) .019(4) Uani
C11 .2119(9) .3101(3) .6076(4) .019(4) Uani
C12 .2008(9) .2851(3) .5132(5) .024(4) Uani
C13 .2075(9) .3263(3) .4333(4) .021(4) Uani
C14 .2268(9) .3926(3) .4451(4) .019(4) Uani
C15 .2451(9) .4020(3) .7310(5) .023(4) Uani
O16 .2373(6) .4620(2) .7454(3) .024(3) Uani
O17 .2610(7) .3600(2) .7998(3) .027(3) Uani
O18 .4245(7) .4220(2) .9787(3) .029(3) Uani
O19 .9341(7) .4714(2) 1.1009(3) .030(3) Uani
O20 .6114(7) .5195(2) .7953(3) .031(3) Uani
O21 .8651(7) .3752(2) .8913(3) .029(3) Uani
O22 .5422(6) .2552(2) .7711(3) .024(3) Uani
O23 .6602(7) .6502(2) .8364(3) .033(3) Uani
O24 .0783(7) .6573(2) .8209(3) .034(3) Uani
H3 .316(8) .710(2) .626(4) .01700 Uiso
H6A .254(8) .613(3) .247(4) .02100 Uiso
H6B .254(7) .549(3) .301(4) .02100 Uiso
H8 .247(7) .506(3) .613(4) .01700 Uiso
H11 .193(8) .281(3) .671(4) .01900 Uiso
H12 .200(8) .243(3) .501(4) .02400 Uiso
H13 .208(8) .311(3) .367(4) .02100 Uiso
H14 .235(7) .428(3) .383(4) .01900 Uiso
H18A .387(8) .393(3) .920(4) .02900 Uiso
H18B .433(8) .396(3) 1.023(4) .02900 Uiso
H19A .865(8) .502(3) 1.148(4) .03000 Uiso
H19B .936(8) .434(3) 1.112(4) .03000 Uiso
H20A .634(8) .554(3) .806(4) .03100 Uiso
H20B .512(8) .510(3) .781(4) .03100 Uiso
H21A .828(8) .343(2) .930(3) .03000 Uiso
H21B .989(8) .373(3) .880(4) .03000 Uiso
H22A .453(7) .283(2) .784(3) .02400 Uiso
H22B .635(7) .275(2) .721(4) .02400 Uiso
H23A .782(8) .649(3) .825(4) .03300 Uiso
H23B .597(8) .680(3) .819(4) .03300 Uiso
H24A .144(9) .645(3) .776(4) .03400 Uiso
H24B .136(8) .677(3) .860(4) .03400 Uiso

loop_
_atom_type_symbol
_atom_type_scat_source
_atom_type_scat_dispersion_real
_atom_type_scat_dispersion_imag
Na 'International Tables Vol IV Tables 2.2B and 2.3.1' .030029 .025024
O 'International Tables Vol IV Tables 2.2B and 2.3.1' .046997 .031982
N 'International Tables Vol IV Tables 2.2B and 2.3.1' .004028 .002991
C 'International Tables Vol IV Tables 2.2B and 2.3.1' .017029 .008972
H 'International Tables Vol IV Tables 2.2B and 2.3.1' 0 0

loop_
_geom_angle_atom_site_label_1
_geom_angle_atom_site_label_2
_geom_angle_atom_site_label_3
_geom_angle_site_symmetry_1
_geom_angle_site_symmetry_3
_geom_angle
_geom_angle_publ_flag
O18 Na1 O19 . . 105.9(2) yes
O18 Na1 O20 . . 88.7(2) yes
O18 Na1 O21 . . 83.9(2) yes
O18 Na1 O18 . 3_667 86.4(2) yes
O18 Na1 O19 . 3_767 170.9(2) no
O19 Na1 O20 . . 163.4(2) no
O19 Na1 O21 . . 92.1(2) yes
O19 Na1 O18 . 3_667 88.8(2) yes
O19 Na1 O19 . 3_767 80.0(2) yes
O20 Na1 O21 . . 97.4(2) yes
O20 Na1 O18 . 3_667 84.2(2) yes
O20 Na1 O19 . 3_767 86.5(2) yes
O21 Na1 O18 . 3_667 170.1(2) no
O21 Na1 O19 . 3_767 89.0(2) yes
O18 Na1 O19 3_667 3_767 100.9(2) yes
C2 N1 C6 . . 118.8(5) yes
N1 C2 O2 . . 120.3(5) yes
N1 C2 N3 . . 121.8(5) yes
O2 C2 N3 . . 117.9(5) yes
C2 N3 C4 . . 123.8(5) yes
C2 N3 H3 . . 124(3) no
C4 N3 H3 . . 112(3) no
N3 C4 O4 . . 121.2(5) yes
N3 C4 C5 . . 115.7(5) yes
O4 C4 C5 . . 123.1(6) yes
C4 C5 C6 . . 116.7(5) yes
C4 C5 N7 . . 126.5(5) yes
C6 C5 N7 . . 116.8(5) yes
C6 N6 H6A . . 122(3) no
C6 N6 H6B . . 127(3) no
H6A N6 H6B . . 111(5) no
N1 C6 C5 . . 123.2(5) yes
N1 C6 N6 . . 118.9(5) yes
C5 C6 N6 . . 117.9(5) yes
C5 N7 N8 . . 121.9(5) yes
N7 N8 C9 . . 120.1(5) yes
N7 N8 H8 . . 116(3) no
C9 N8 H8 . . 124(3) no
N8 C9 C10 . . 120.7(5) yes
N8 C9 C14 . . 118.4(5) yes
C10 C9 C14 . . 120.8(6) no
C9 C10 C11 . . 117.9(5) no
C9 C10 C15 . . 122.5(6) yes
C11 C10 C15 . . 119.6(5) yes
C10 C11 C12 . . 121.7(6) no
C10 C11 H11 . . 116(3) no
C12 C11 H11 . . 122(3) no
C11 C12 C13 . . 119.5(6) no
C11 C12 H12 . . 122(3) no
C13 C12 H12 . . 118(3) no
C12 C13 C14 . . 121.7(6) no
C12 C13 H13 . . 122(3) no
C14 C13 H13 . . 116(3) no
C9 C14 C13 . . 118.4(5) no
C9 C14 H14 . . 117(3) no
C13 C14 H14 . . 124(3) no
C10 C15 O16 . . 118.6(5) yes
C10 C15 O17 . . 117.2(6) yes
O16 C15 O17 . . 124.3(6) yes
H18A O18 H18B . . 101(5) no
H19A O19 H19B . . 119(5) no
H20A O20 H20B . . 120(6) no
H21A O21 H21B . . 110(5) no
H22A O22 H22B . . 107(4) no
H23A O23 H23B . . 119(6) no
H24A O24 H24B . . 115(6) no

loop_
_geom_bond_atom_site_label_1
_geom_bond_atom_site_label_2
_geom_bond_site_symmetry_2
_geom_bond_distance
_geom_bond_publ_flag
Na1 O18 . 2.497(5) yes
Na1 O19 . 2.372(5) yes
Na1 O20 . 2.401(5) yes
Na1 O21 . 2.453(5) yes
Na1 O18 3_667 2.494(5) yes
Na1 O19 3_767 2.442(5) yes
N1 C2 . 1.343(8) yes
N1 C6 . 1.323(8) yes
O2 C2 . 1.250(7) yes
C2 N3 . 1.375(8) yes
N3 C4 . 1.367(8) yes
N3 H3 . .91(5) ?
O4 C4 . 1.240(7) yes
C4 C5 . 1.456(8) yes
C5 C6 . 1.461(8) yes
C5 N7 . 1.306(8) yes
N6 C6 . 1.320(8) yes
N6 H6A . .94(5) no
N6 H6B . .89(5) no
N7 N8 . 1.299(7) yes
N8 C9 . 1.418(8) yes
N8 H8 . .89(5) no
C9 C10 . 1.395(8) no
C9 C14 . 1.410(8) no
C10 C11 . 1.398(9) no
C10 C15 . 1.524(8) no
C11 C12 . 1.372(9) no
C11 H11 . 1.05(5) no
C12 C13 . 1.369(9) no
C12 H12 . .88(5) no
C13 C14 . 1.381(9) no
C13 H13 . .95(5) no
C14 H14 . 1.11(5) no
C15 O16 . 1.251(8) yes
C15 O17 . 1.270(8) yes
O18 H18A . 1.02(5) ?
O18 H18B . .80(5) ?
O19 H19A . 1.00(6) ?
O19 H19B . .78(6) ?
O20 H20A . .73(6) ?
O20 H20B . .71(6) ?
O21 H21A . .89(4) ?
O21 H21B . .84(5) ?
O22 H22A . .84(5) ?
O22 H22B . 1.01(5) ?
O23 H23A . .82(6) ?
O23 H23B . .78(6) ?
O24 H24A . .79(6) ?
O24 H24B . .77(6) ?

loop_
_geom_contact_atom_site_label_1
_geom_contact_atom_site_label_2
_geom_contact_distance
_geom_contact_site_symmetry_2
O2 O24 2.801(6) .
O2 H24B 2.04(6) .
O2 O21 2.819(6) .
O2 H21A 1.94(4) .
O4 N8 2.724(6) .
O4 O24 2.830(6) .
O4 H8 2.02(5) .
O4 H24A 2.05(6) .
N6 O20 2.821(7) .
N6 O21 2.885(6) .
N8 O16 2.618(6) .
O16 O20 2.829(6) .
O16 H8 2.00(5) .
O16 H20B 2.13(6) .
O16 O19 2.740(6) .
O16 H19A 1.76(5) .
O17 O18 2.924(6) .
O17 O21 2.935(6) .
O17 O22 2.884(6) .
O17 H18A 1.93(5) .
O17 H21B 2.13(5) .
O17 H22A 2.05(5) .
O18 O23 2.957(6) .
O19 O24 2.854(6) .
O20 O23 2.767(6) .
O20 H6B 2.12(5) .
O21 H6A 2.03(5) .
O22 N1 2.763(6) .
O22 O23 2.922(6) .
O22 H3 1.91(5) .
O22 H23B 2.17(6) .
O23 O24 2.793(6) .
O23 H20A 2.04(6) .
O23 H18B 2.22(5) .
O24 H23A 1.98(5) .
O24 H19B 2.09(6) .
O22 H3 1.91(5) 4_646
O22 H23B 2.17(6) 4_646
O23 O24 2.793(6) 1_655
O23 H18B 2.22(5) 3_667
O23 H20A 2.04(6) .
O24 H19B 2.09(6) 3_667
O24 H23A 1.98(5) 1_455

loop_
_geom_torsion_atom_site_label_1
_geom_torsion_atom_site_label_2
_geom_torsion_atom_site_label_3
_geom_torsion_atom_site_label_4
_geom_torsion
C6 N1 C2 O2 -179.1(5)
C6 N1 C2 N3 2.2(9)
C2 N1 C6 C5 .3(8)
C2 N1 C6 N6 -179.5(5)
N1 C2 N3 C4 -4.7(9)
O2 C2 N3 C4 176.5(5)
C2 N3 C4 O4 -176.5(5)
C2 N3 C4 C5 4.2(8)
N3 C4 C5 C6 -1.6(8)
N3 C4 C5 N7 -179.8(5)
O4 C4 C5 C6 179.2(5)
O4 C4 C5 N7 .0(10)
C4 C5 C6 N1 -.6(8)
C4 C5 C6 N6 179.2(5)
N7 C5 C6 N1 177.8(5)
N7 C5 C6 N6 -2.4(8)
C4 C5 N7 N8 -.1(9)
C6 C5 N7 N8 -178.3(5)
C5 N7 N8 C9 179.7(5)
N7 N8 C9 C10 -179.8(5)
N7 N8 C9 C14 1.1(8)
H8 N8 C9 C10 -6(4)
H8 N8 C9 C14 175(4)
N8 C9 C10 C11 179.9(5)
N8 C9 C10 C15 -1.7(9)
C14 C9 C10 C11 -1.1(8)
C14 C9 C10 C15 177.4(5)
N8 C9 C14 C13 -179.0(5)
C10 C9 C14 C13 2.0(9)
C9 C10 C11 C12 -.2(9)
C15 C10 C11 C12 -178.7(6)
C9 C10 C15 O16 9.4(9)
C9 C10 C15 O17 -172.3(5)
C11 C10 C15 O16 -172.1(5)
C11 C10 C15 O17 6.2(8)
C10 C11 C12 C13 .5(9)
C11 C12 C13 C14 .5(9)
C12 C13 C14 C9 -1.7(9)
